data_7246366
loop_
_publ_author_name
'Barton, Benita'
'Caira, Mino R.'
'Senekal, Ulrich'
'Hosten, Eric C.'

_publ_section_title
;
 Complementary host behaviour of three anthracenyl-derived roof-shaped
 compounds in mixed pyridines
;
_journal_issue 12
_journal_name_full CrystEngComm
_journal_page_first 1740
_journal_page_last 1754
_journal_paper_doi 10.1039/D3CE00080J
_journal_volume 25
_journal_year 2023
_chemical_formula_moiety '2(C42 H34 O2), 3(C6 H7 N)'
_chemical_formula_sum 'C102 H89 N3 O4'
_chemical_formula_weight 1420.76
_chemical_name_systematic trans-\a,\a,\a',\a'-tetraphenyl-9,10-dihydro-9,10-ethanoanthracene-11,12-dimethanol
_space_group_crystal_system monoclinic
_space_group_IT_number 15
_space_group_name_Hall '-I 2ya'
_space_group_name_H-M_alt 'I 1 2/a 1'
_atom_sites_solution_hydrogens geom
_atom_sites_solution_primary dual
_atom_sites_solution_secondary difmap
_audit_creation_method SHELXL-2018/3
_audit_update_record
;
2023-01-13 deposited with the CCDC.	2023-02-28 downloaded from the CCDC.
;
_cell_angle_alpha 90
_cell_angle_beta 93.222(6)
_cell_angle_gamma 90
_cell_formula_units_Z 4
_cell_length_a 22.263(2)
_cell_length_b 9.8738(9)
_cell_length_c 35.777(4)
_cell_measurement_reflns_used 9820
_cell_measurement_temperature 296(2)
_cell_measurement_theta_max 28.02
_cell_measurement_theta_min 2.21
_cell_volume 7852.1(13)
_computing_cell_refinement 'APEX2 v2011.4-1 (Bruker AXS)'
_computing_data_collection 'Bruker Instrument Service v2011.4.0.0'
_computing_data_reduction 'SAINT V7.68A (Bruker AXS, 2009)'
_computing_molecular_graphics 'Ortep-3 for Windows (Farrugia, 2012)'
_computing_publication_material 'PLATON (Spek, 2009) and MERCURY (Macrae, 2008)'
_computing_structure_refinement 'SHELXL-2018/3 (Sheldrick, 2015) and ShelXle (H\"ubschle, 2011)'
_computing_structure_solution 'SHELXT-2018/2 (Sheldrick, 2015)'
_diffrn_ambient_temperature 296(2)
_diffrn_detector_area_resol_mean 8.3333
_diffrn_measured_fraction_theta_full 0.999
_diffrn_measured_fraction_theta_max 0.986
_diffrn_measurement_device_type 'Bruker APEX-II CCD'
_diffrn_measurement_method '\f and \w scans'
_diffrn_radiation_monochromator graphite
_diffrn_radiation_source 'sealed tube'
_diffrn_radiation_type MoK\a
_diffrn_radiation_wavelength 0.71073
_diffrn_reflns_av_R_equivalents 0.0587
_diffrn_reflns_av_unetI/netI 0.0426
_diffrn_reflns_Laue_measured_fraction_full 0.999
_diffrn_reflns_Laue_measured_fraction_max 0.986
_diffrn_reflns_limit_h_max 29
_diffrn_reflns_limit_h_min -29
_diffrn_reflns_limit_k_max 13
_diffrn_reflns_limit_k_min -12
_diffrn_reflns_limit_l_max 47
_diffrn_reflns_limit_l_min -47
_diffrn_reflns_number 57805
_diffrn_reflns_point_group_measured_fraction_full 0.999
_diffrn_reflns_point_group_measured_fraction_max 0.986
_diffrn_reflns_theta_full 25.242
_diffrn_reflns_theta_max 28.484
_diffrn_reflns_theta_min 1.832
_exptl_absorpt_coefficient_mu 0.072
_exptl_absorpt_correction_T_max 1.0000
_exptl_absorpt_correction_T_min 0.8501
_exptl_absorpt_correction_type numerical
_exptl_absorpt_process_details 'SADABS-2008/1 (Bruker AXS)'
_exptl_crystal_colour colourless
_exptl_crystal_density_diffrn 1.202
_exptl_crystal_density_method 'not measured'
_exptl_crystal_description block
_exptl_crystal_F_000 3016
_exptl_crystal_recrystallization_method 'Re-crystallisation from solvent: 3-methylpyridine'
_exptl_crystal_size_max 0.578
_exptl_crystal_size_mid 0.468
_exptl_crystal_size_min 0.163
_refine_diff_density_max 0.533
_refine_diff_density_min -0.245
_refine_diff_density_rms 0.046
_refine_ls_extinction_coef 0.00071(13)
_refine_ls_extinction_expression Fc^*^=kFc[1+0.001xFc^2^\l^3^/sin(2\q)]^-1/4^
_refine_ls_extinction_method 'SHELXL-2018/3 (Sheldrick 2018)'
_refine_ls_goodness_of_fit_ref 1.034
_refine_ls_hydrogen_treatment constr
_refine_ls_matrix_type full
_refine_ls_number_parameters 528
_refine_ls_number_reflns 9795
_refine_ls_number_restraints 60
_refine_ls_restrained_S_all 1.045
_refine_ls_R_factor_all 0.0839
_refine_ls_R_factor_gt 0.0507
_refine_ls_shift/su_max 0.001
_refine_ls_shift/su_mean 0.000
_refine_ls_structure_factor_coef Fsqd
_refine_ls_weighting_details 'w=1/[\s^2^(Fo^2^)+(0.0658P)^2^+3.4566P] where P=(Fo^2^+2Fc^2^)/3'
_refine_ls_weighting_scheme calc
_refine_ls_wR_factor_gt 0.1291
_refine_ls_wR_factor_ref 0.1514
_reflns_Friedel_coverage 0.000
_reflns_number_gt 6486
_reflns_number_total 9795
_reflns_threshold_expression 'I > 2\s(I)'
_cod_data_source_file d3ce00080j2.cif
_cod_data_source_block ja244
_cod_depositor_comments 'Adding full bibliography for 7246364--7246371.cif.'
_cod_original_sg_symbol_H-M 'I 2/a'
_cod_database_code 7246366
_shelx_shelxl_version_number 2018/3
_shelx_space_group_comment
;
The symmetry employed for this shelxl refinement is uniquely defined
by the following loop, which should always be used as a source of
symmetry information in preference to the above space-group names.
They are only intended as comments.
;
_shelx_estimated_absorpt_t_min 0.959
_shelx_estimated_absorpt_t_max 0.988

loop_
_space_group_symop_operation_xyz
'x, y, z'
'-x+1/2, y, -z'
'x+1/2, y+1/2, z+1/2'
'-x+1, y+1/2, -z+1/2'
'-x, -y, -z'
'x-1/2, -y, z'
'-x+1/2, -y+1/2, -z+1/2'
'x, -y+1/2, z+1/2'

loop_
_atom_site_label
_atom_site_type_symbol
_atom_site_fract_x
_atom_site_fract_y
_atom_site_fract_z
_atom_site_U_iso_or_equiv
_atom_site_adp_type
_atom_site_occupancy
_atom_site_site_symmetry_order
_atom_site_calc_flag
_atom_site_refinement_flags_posn
_atom_site_refinement_flags_adp
_atom_site_refinement_flags_occupancy
_atom_site_disorder_assembly
_atom_site_disorder_group
O1 O 0.52900(5) 0.58548(11) 0.34681(3) 0.0393(2) Uani 1 1 d . . . . .
H1A H 0.556923 0.638510 0.350976 0.059 Uiso 1 1 calc R U . . .
O2 O 0.43250(5) 0.53639(11) 0.30515(3) 0.0430(3) Uani 1 1 d . . . . .
H2A H 0.468014 0.544297 0.312194 0.065 Uiso 1 1 calc R U . . .
C1 C 0.42076(6) 0.52978(15) 0.42406(4) 0.0349(3) Uani 1 1 d . . . . .
H1 H 0.442589 0.461310 0.439295 0.042 Uiso 1 1 calc R U . . .
C2 C 0.44321(6) 0.53575(13) 0.38326(3) 0.0301(3) Uani 1 1 d . . . . .
H2 H 0.425945 0.456605 0.370080 0.036 Uiso 1 1 calc R U . . .
C3 C 0.41465(6) 0.66181(13) 0.36345(3) 0.0315(3) Uani 1 1 d . . . . .
H3 H 0.445165 0.733320 0.365720 0.038 Uiso 1 1 calc R U . . .
C4 C 0.36102(7) 0.71146(15) 0.38656(4) 0.0387(3) Uani 1 1 d . . . . .
H4 H 0.337134 0.781141 0.373068 0.046 Uiso 1 1 calc R U . . .
C5 C 0.51343(6) 0.52354(13) 0.38122(4) 0.0312(3) Uani 1 1 d . . . . .
C6 C 0.39875(6) 0.64427(14) 0.32008(4) 0.0342(3) Uani 1 1 d . . . . .
C11 C 0.42372(7) 0.66760(16) 0.44257(4) 0.0385(3) Uani 1 1 d . . . . .
C12 C 0.39085(7) 0.76625(16) 0.42260(4) 0.0421(3) Uani 1 1 d . . . . .
C13 C 0.38800(9) 0.89713(19) 0.43608(5) 0.0586(5) Uani 1 1 d . . . . .
H13 H 0.366539 0.963233 0.422484 0.070 Uiso 1 1 calc R U . . .
C14 C 0.41753(10) 0.9287(2) 0.47014(6) 0.0715(6) Uani 1 1 d . . . . .
H14 H 0.416138 1.016684 0.479340 0.086 Uiso 1 1 calc R U . . .
C15 C 0.44897(9) 0.8303(2) 0.49046(5) 0.0650(5) Uani 1 1 d . . . . .
H15 H 0.467863 0.852009 0.513523 0.078 Uiso 1 1 calc R U . . .
C16 C 0.45260(8) 0.69964(19) 0.47678(4) 0.0491(4) Uani 1 1 d . . . . .
H16 H 0.474218 0.633879 0.490418 0.059 Uiso 1 1 calc R U . . .
C21 C 0.35455(7) 0.49579(16) 0.41849(4) 0.0392(3) Uani 1 1 d . . . . .
C22 C 0.32240(7) 0.59416(16) 0.39777(4) 0.0401(3) Uani 1 1 d . . . . .
C23 C 0.26083(7) 0.5806(2) 0.39154(5) 0.0529(4) Uani 1 1 d . . . . .
H23 H 0.238872 0.646284 0.378089 0.063 Uiso 1 1 calc R U . . .
C24 C 0.23205(8) 0.4683(2) 0.40548(5) 0.0639(5) Uani 1 1 d . . . . .
H24 H 0.190593 0.459477 0.401509 0.077 Uiso 1 1 calc R U . . .
C25 C 0.26403(9) 0.3703(2) 0.42505(5) 0.0627(5) Uani 1 1 d . . . . .
H25 H 0.244205 0.295083 0.434008 0.075 Uiso 1 1 calc R U . . .
C26 C 0.32582(8) 0.38254(18) 0.43157(4) 0.0491(4) Uani 1 1 d . . . . .
H26 H 0.347625 0.315474 0.444562 0.059 Uiso 1 1 calc R U . . .
C31 C 0.54880(6) 0.59399(14) 0.41367(4) 0.0331(3) Uani 1 1 d . . . . .
C32 C 0.57605(7) 0.52150(16) 0.44330(4) 0.0398(3) Uani 1 1 d . . . . .
H32 H 0.572050 0.427784 0.443974 0.048 Uiso 1 1 calc R U . . .
C33 C 0.60910(8) 0.58715(19) 0.47188(4) 0.0505(4) Uani 1 1 d . . . . .
H33 H 0.626832 0.537355 0.491619 0.061 Uiso 1 1 calc R U . . .
C34 C 0.61579(8) 0.72541(19) 0.47117(5) 0.0555(5) Uani 1 1 d . . . . .
H34 H 0.638639 0.769013 0.490114 0.067 Uiso 1 1 calc R U . . .
C35 C 0.58860(8) 0.79899(18) 0.44237(5) 0.0523(4) Uani 1 1 d . . . . .
H35 H 0.592593 0.892735 0.442037 0.063 Uiso 1 1 calc R U . . .
C36 C 0.55530(7) 0.73431(15) 0.41388(4) 0.0416(3) Uani 1 1 d . . . . .
H36 H 0.536978 0.785237 0.394569 0.050 Uiso 1 1 calc R U . . .
C41 C 0.53228(6) 0.37378(14) 0.37873(4) 0.0352(3) Uani 1 1 d . . . . .
C42 C 0.49896(8) 0.26764(16) 0.39207(5) 0.0491(4) Uani 1 1 d . . . . .
H42 H 0.462823 0.285629 0.402923 0.059 Uiso 1 1 calc R U . . .
C43 C 0.51872(10) 0.13438(18) 0.38947(6) 0.0641(5) Uani 1 1 d . . . . .
H43 H 0.496034 0.064396 0.398874 0.077 Uiso 1 1 calc R U . . .
C44 C 0.57127(11) 0.1060(2) 0.37318(6) 0.0714(6) Uani 1 1 d . . . . .
H44 H 0.584098 0.016851 0.371025 0.086 Uiso 1 1 calc R U . . .
C45 C 0.60500(10) 0.2100(2) 0.36001(6) 0.0664(5) Uani 1 1 d . . . . .
H45 H 0.641034 0.191367 0.349109 0.080 Uiso 1 1 calc R U . . .
C46 C 0.58573(8) 0.34232(17) 0.36284(5) 0.0487(4) Uani 1 1 d . . . . .
H46 H 0.609202 0.411761 0.353872 0.058 Uiso 1 1 calc R U . . .
C51 C 0.41420(6) 0.77566(16) 0.29939(4) 0.0401(3) Uani 1 1 d . . . . .
C52 C 0.42712(8) 0.7665(2) 0.26182(5) 0.0541(4) Uani 1 1 d . . . . .
H52 H 0.424698 0.682932 0.249836 0.065 Uiso 1 1 calc R U . . .
C53 C 0.44346(9) 0.8797(3) 0.24210(6) 0.0711(6) Uani 1 1 d . . . . .
H53 H 0.452381 0.871466 0.217117 0.085 Uiso 1 1 calc R U . . .
C54 C 0.44661(10) 1.0033(3) 0.25898(7) 0.0786(7) Uani 1 1 d . . . . .
H54 H 0.458061 1.078967 0.245628 0.094 Uiso 1 1 calc R U . . .
C55 C 0.43283(10) 1.0162(2) 0.29586(7) 0.0728(6) Uani 1 1 d . . . . .
H55 H 0.434213 1.100666 0.307358 0.087 Uiso 1 1 calc R U . . .
C56 C 0.41681(8) 0.90199(17) 0.31585(5) 0.0543(4) Uani 1 1 d . . . . .
H56 H 0.407700 0.911079 0.340777 0.065 Uiso 1 1 calc R U . . .
C61 C 0.33321(7) 0.60342(15) 0.31088(4) 0.0371(3) Uani 1 1 d . . . . .
C62 C 0.31723(8) 0.46761(17) 0.31097(5) 0.0503(4) Uani 1 1 d . . . . .
H62 H 0.346143 0.402368 0.317360 0.060 Uiso 1 1 calc R U . . .
C63 C 0.25853(10) 0.4284(2) 0.30160(6) 0.0680(6) Uani 1 1 d . . . . .
H63 H 0.248463 0.337009 0.301856 0.082 Uiso 1 1 calc R U . . .
C64 C 0.21526(9) 0.5221(3) 0.29201(6) 0.0702(6) Uani 1 1 d . . . . .
H64 H 0.176009 0.494785 0.285735 0.084 Uiso 1 1 calc R U . . .
C65 C 0.23010(8) 0.6564(2) 0.29171(5) 0.0625(5) Uani 1 1 d . . . . .
H65 H 0.200772 0.720759 0.285329 0.075 Uiso 1 1 calc R U . . .
C66 C 0.28862(7) 0.69717(18) 0.30088(4) 0.0477(4) Uani 1 1 d . . . . .
H66 H 0.298230 0.788787 0.300327 0.057 Uiso 1 1 calc R U . . .
N7 N 0.61321(7) 0.77387(14) 0.33289(4) 0.0510(3) Uani 1 1 d D . . . .
C71 C 0.70357(9) 0.90267(19) 0.32958(6) 0.0621(5) Uani 1 1 d D . . . .
C72 C 0.66645(8) 0.81443(18) 0.34716(5) 0.0548(4) Uani 1 1 d D . . . .
H72 H 0.679565 0.781148 0.370531 0.066 Uiso 1 1 calc R U . . .
C73 C 0.59449(9) 0.82405(19) 0.29992(5) 0.0576(5) Uani 1 1 d D . . . .
H73 H 0.556610 0.799251 0.289926 0.069 Uiso 1 1 calc R U . . .
C74 C 0.62822(11) 0.9104(2) 0.27994(6) 0.0707(6) Uani 1 1 d D . . . .
H74 H 0.613985 0.942359 0.256640 0.085 Uiso 1 1 calc R U . . .
C75 C 0.68325(11) 0.9489(2) 0.29492(6) 0.0729(6) Uani 1 1 d D . . . .
H75 H 0.707165 1.006653 0.281601 0.087 Uiso 1 1 calc R U . . .
C76 C 0.76352(13) 0.9401(3) 0.34820(11) 0.1218(11) Uani 1 1 d D . . . .
H76A H 0.776858 0.869021 0.364995 0.183 Uiso 1 1 calc R U . . .
H76B H 0.759641 1.022741 0.361990 0.183 Uiso 1 1 calc R U . . .
H76C H 0.792319 0.952396 0.329504 0.183 Uiso 1 1 calc R U . . .
N8 N 0.2719(3) 1.0122(7) 0.5331(2) 0.133(2) Uani 0.5 1 d D . P A -1
C81 C 0.2343(5) 0.8763(13) 0.4811(3) 0.154(4) Uani 0.5 1 d D . P A -1
C82 C 0.2436(11) 1.0085(12) 0.4978(5) 0.182(5) Uani 0.5 1 d D . P A -1
H82 H 0.231142 1.087112 0.485288 0.218 Uiso 0.5 1 calc R U P A -1
C83 C 0.2858(10) 0.8880(16) 0.5437(5) 0.195(6) Uani 0.5 1 d D . P A -1
H83 H 0.297092 0.889189 0.569082 0.234 Uiso 0.5 1 calc R U P A -1
C84 C 0.2898(6) 0.7617(13) 0.5314(3) 0.199(5) Uani 0.5 1 d D . P A -1
H84 H 0.307824 0.686683 0.543101 0.239 Uiso 0.5 1 calc R U P A -1
C85 C 0.2605(5) 0.7717(11) 0.4974(4) 0.150(4) Uani 0.5 1 d D . P A -1
H85 H 0.258749 0.692117 0.483487 0.180 Uiso 0.5 1 calc R U P A -1
C86 C 0.1990(13) 0.875(3) 0.4468(5) 0.283(12) Uani 0.5 1 d D . P A -1
H86A H 0.196660 0.965456 0.436757 0.424 Uiso 0.5 1 calc R U P A -1
H86B H 0.159306 0.843274 0.451083 0.424 Uiso 0.5 1 calc R U P A -1
H86C H 0.217317 0.816565 0.429307 0.424 Uiso 0.5 1 calc R U P A -1

loop_
_atom_site_aniso_label
_atom_site_aniso_U_11
_atom_site_aniso_U_22
_atom_site_aniso_U_33
_atom_site_aniso_U_23
_atom_site_aniso_U_13
_atom_site_aniso_U_12
O1 0.0406(6) 0.0457(6) 0.0317(5) 0.0059(4) 0.0018(4) -0.0097(4)
O2 0.0442(6) 0.0501(6) 0.0342(5) -0.0090(4) -0.0025(5) 0.0107(5)
C1 0.0361(7) 0.0394(8) 0.0290(7) 0.0026(5) 0.0011(5) -0.0034(6)
C2 0.0331(7) 0.0296(7) 0.0272(6) 0.0013(5) -0.0008(5) -0.0014(5)
C3 0.0348(7) 0.0309(7) 0.0284(6) 0.0003(5) -0.0007(5) 0.0017(5)
C4 0.0398(8) 0.0396(8) 0.0367(7) -0.0025(6) 0.0013(6) 0.0086(6)
C5 0.0334(7) 0.0326(7) 0.0275(6) 0.0028(5) 0.0008(5) -0.0020(5)
C6 0.0357(7) 0.0363(7) 0.0301(7) 0.0003(5) -0.0005(5) 0.0043(6)
C11 0.0378(8) 0.0478(9) 0.0305(7) -0.0039(6) 0.0066(6) -0.0054(6)
C12 0.0453(9) 0.0431(9) 0.0384(8) -0.0084(6) 0.0082(6) -0.0007(7)
C13 0.0651(12) 0.0507(10) 0.0607(11) -0.0165(8) 0.0102(9) 0.0060(9)
C14 0.0862(15) 0.0629(13) 0.0662(13) -0.0321(10) 0.0125(11) -0.0073(11)
C15 0.0705(13) 0.0808(14) 0.0439(9) -0.0244(9) 0.0044(9) -0.0163(11)
C16 0.0482(9) 0.0659(11) 0.0335(8) -0.0064(7) 0.0056(7) -0.0101(8)
C21 0.0386(8) 0.0496(9) 0.0297(7) -0.0038(6) 0.0043(6) -0.0059(6)
C22 0.0363(8) 0.0519(9) 0.0326(7) -0.0062(6) 0.0047(6) 0.0011(6)
C23 0.0389(9) 0.0768(12) 0.0431(9) -0.0063(8) 0.0033(7) 0.0031(8)
C24 0.0379(10) 0.1009(16) 0.0534(11) -0.0071(10) 0.0054(8) -0.0151(10)
C25 0.0542(11) 0.0833(14) 0.0513(10) 0.0003(9) 0.0096(8) -0.0291(10)
C26 0.0503(10) 0.0592(10) 0.0380(8) 0.0030(7) 0.0043(7) -0.0140(8)
C31 0.0299(7) 0.0368(7) 0.0327(7) -0.0004(5) 0.0032(5) -0.0034(5)
C32 0.0420(8) 0.0410(8) 0.0362(7) 0.0017(6) -0.0008(6) -0.0026(6)
C33 0.0511(10) 0.0644(11) 0.0350(8) 0.0005(7) -0.0059(7) -0.0030(8)
C34 0.0577(11) 0.0666(12) 0.0414(9) -0.0107(8) -0.0042(8) -0.0174(9)
C35 0.0634(11) 0.0465(9) 0.0471(9) -0.0073(7) 0.0040(8) -0.0167(8)
C36 0.0463(9) 0.0375(8) 0.0408(8) -0.0002(6) 0.0006(6) -0.0066(6)
C41 0.0382(8) 0.0341(7) 0.0326(7) -0.0024(5) -0.0044(6) 0.0021(6)
C42 0.0528(10) 0.0360(8) 0.0589(10) 0.0027(7) 0.0055(8) 0.0016(7)
C43 0.0741(13) 0.0338(9) 0.0843(14) 0.0044(9) 0.0027(11) 0.0001(8)
C44 0.0868(15) 0.0404(10) 0.0867(15) -0.0087(10) 0.0036(12) 0.0185(10)
C45 0.0670(12) 0.0578(12) 0.0754(13) -0.0107(10) 0.0129(10) 0.0231(10)
C46 0.0468(9) 0.0473(9) 0.0523(9) -0.0048(7) 0.0053(7) 0.0046(7)
C51 0.0313(7) 0.0486(9) 0.0399(8) 0.0108(6) -0.0029(6) -0.0018(6)
C52 0.0479(10) 0.0740(12) 0.0396(9) 0.0128(8) -0.0050(7) -0.0111(8)
C53 0.0631(12) 0.1015(18) 0.0480(10) 0.0302(11) -0.0026(9) -0.0196(11)
C54 0.0703(14) 0.0833(16) 0.0811(15) 0.0485(13) -0.0045(11) -0.0172(11)
C55 0.0792(14) 0.0479(11) 0.0903(16) 0.0220(10) -0.0037(12) -0.0066(10)
C56 0.0615(11) 0.0437(9) 0.0578(10) 0.0119(8) 0.0029(8) -0.0003(8)
C61 0.0400(8) 0.0442(8) 0.0269(6) 0.0015(6) -0.0008(6) -0.0018(6)
C62 0.0573(10) 0.0478(10) 0.0455(9) 0.0020(7) 0.0004(8) -0.0084(8)
C63 0.0710(14) 0.0664(13) 0.0662(12) -0.0013(10) 0.0021(10) -0.0302(11)
C64 0.0483(11) 0.1015(17) 0.0597(12) 0.0024(11) -0.0077(9) -0.0233(11)
C65 0.0405(10) 0.0869(15) 0.0589(11) 0.0119(10) -0.0084(8) 0.0005(9)
C66 0.0406(9) 0.0548(10) 0.0469(9) 0.0065(7) -0.0040(7) 0.0008(7)
N7 0.0536(9) 0.0509(8) 0.0488(8) 0.0072(6) 0.0046(6) -0.0100(7)
C71 0.0548(11) 0.0458(10) 0.0865(14) -0.0035(9) 0.0126(10) -0.0087(8)
C72 0.0554(11) 0.0501(10) 0.0584(10) 0.0085(8) -0.0014(8) -0.0037(8)
C73 0.0668(12) 0.0575(11) 0.0482(10) 0.0012(8) -0.0011(8) -0.0060(9)
C74 0.1054(18) 0.0580(12) 0.0491(10) 0.0111(9) 0.0087(11) -0.0045(12)
C75 0.0967(17) 0.0477(11) 0.0776(14) 0.0094(10) 0.0355(13) -0.0151(11)
C76 0.0746(18) 0.115(2) 0.173(3) 0.005(2) -0.0123(19) -0.0417(16)
N8 0.124(5) 0.106(4) 0.166(6) -0.018(4) -0.011(5) -0.050(4)
C81 0.092(6) 0.238(11) 0.129(8) -0.041(7) -0.010(6) 0.045(7)
C82 0.139(11) 0.249(9) 0.154(7) -0.045(10) -0.016(6) 0.068(12)
C83 0.154(18) 0.225(10) 0.207(18) 0.054(9) 0.013(14) -0.003(12)
C84 0.200(13) 0.225(9) 0.177(10) 0.122(8) 0.040(8) 0.048(10)
C85 0.085(9) 0.225(9) 0.144(8) 0.037(8) 0.050(6) 0.003(6)
C86 0.152(14) 0.58(3) 0.115(8) -0.078(13) -0.030(8) 0.142(17)

loop_
_atom_type_symbol
_atom_type_description
_atom_type_scat_dispersion_real
_atom_type_scat_dispersion_imag
_atom_type_scat_source
C C 0.0033 0.0016 'International Tables Vol C Tables 4.2.6.8 and 6.1.1.4'
H H 0.0000 0.0000 'International Tables Vol C Tables 4.2.6.8 and 6.1.1.4'
N N 0.0061 0.0033 'International Tables Vol C Tables 4.2.6.8 and 6.1.1.4'
O O 0.0106 0.0060 'International Tables Vol C Tables 4.2.6.8 and 6.1.1.4'

loop_
_geom_angle_atom_site_label_1
_geom_angle_atom_site_label_2
_geom_angle_atom_site_label_3
_geom_angle
_geom_angle_site_symmetry_1
_geom_angle_site_symmetry_3
_geom_angle_publ_flag
C5 O1 H1A 109.5 . . ?
C6 O2 H2A 109.5 . . ?
C11 C1 C21 105.97(12) . . ?
C11 C1 C2 111.39(11) . . ?
C21 C1 C2 104.14(10) . . ?
C11 C1 H1 111.7 . . ?
C21 C1 H1 111.7 . . ?
C2 C1 H1 111.7 . . ?
C3 C2 C1 108.12(11) . . ?
C3 C2 C5 115.04(11) . . ?
C1 C2 C5 114.14(10) . . ?
C3 C2 H2 106.3 . . ?
C1 C2 H2 106.3 . . ?
C5 C2 H2 106.3 . . ?
C2 C3 C4 108.35(11) . . ?
C2 C3 C6 115.07(11) . . ?
C4 C3 C6 114.60(11) . . ?
C2 C3 H3 106.0 . . ?
C4 C3 H3 106.0 . . ?
C6 C3 H3 106.0 . . ?
C22 C4 C12 106.06(12) . . ?
C22 C4 C3 111.22(12) . . ?
C12 C4 C3 104.46(12) . . ?
C22 C4 H4 111.6 . . ?
C12 C4 H4 111.6 . . ?
C3 C4 H4 111.6 . . ?
O1 C5 C31 108.53(11) . . ?
O1 C5 C41 106.24(11) . . ?
C31 C5 C41 110.44(11) . . ?
O1 C5 C2 107.20(10) . . ?
C31 C5 C2 113.56(11) . . ?
C41 C5 C2 110.53(11) . . ?
O2 C6 C61 103.81(11) . . ?
O2 C6 C51 108.21(12) . . ?
C61 C6 C51 110.74(11) . . ?
O2 C6 C3 110.85(10) . . ?
C61 C6 C3 113.43(11) . . ?
C51 C6 C3 109.58(11) . . ?
C16 C11 C12 119.86(15) . . ?
C16 C11 C1 126.73(15) . . ?
C12 C11 C1 113.34(12) . . ?
C13 C12 C11 120.56(15) . . ?
C13 C12 C4 127.15(15) . . ?
C11 C12 C4 112.30(13) . . ?
C12 C13 C14 119.21(19) . . ?
C12 C13 H13 120.4 . . ?
C14 C13 H13 120.4 . . ?
C15 C14 C13 120.37(18) . . ?
C15 C14 H14 119.8 . . ?
C13 C14 H14 119.8 . . ?
C14 C15 C16 120.54(17) . . ?
C14 C15 H15 119.7 . . ?
C16 C15 H15 119.7 . . ?
C15 C16 C11 119.43(18) . . ?
C15 C16 H16 120.3 . . ?
C11 C16 H16 120.3 . . ?
C26 C21 C22 120.64(14) . . ?
C26 C21 C1 126.88(14) . . ?
C22 C21 C1 112.48(13) . . ?
C23 C22 C21 119.52(15) . . ?
C23 C22 C4 127.27(15) . . ?
C21 C22 C4 113.10(13) . . ?
C22 C23 C24 119.55(17) . . ?
C22 C23 H23 120.2 . . ?
C24 C23 H23 120.2 . . ?
C25 C24 C23 120.72(17) . . ?
C25 C24 H24 119.6 . . ?
C23 C24 H24 119.6 . . ?
C24 C25 C26 120.40(18) . . ?
C24 C25 H25 119.8 . . ?
C26 C25 H25 119.8 . . ?
C21 C26 C25 119.12(17) . . ?
C21 C26 H26 120.4 . . ?
C25 C26 H26 120.4 . . ?
C32 C31 C36 117.86(13) . . ?
C32 C31 C5 121.85(12) . . ?
C36 C31 C5 120.28(12) . . ?
C33 C32 C31 120.83(15) . . ?
C33 C32 H32 119.6 . . ?
C31 C32 H32 119.6 . . ?
C34 C33 C32 120.30(15) . . ?
C34 C33 H33 119.9 . . ?
C32 C33 H33 119.9 . . ?
C35 C34 C33 119.75(15) . . ?
C35 C34 H34 120.1 . . ?
C33 C34 H34 120.1 . . ?
C34 C35 C36 120.28(16) . . ?
C34 C35 H35 119.9 . . ?
C36 C35 H35 119.9 . . ?
C35 C36 C31 120.97(15) . . ?
C35 C36 H36 119.5 . . ?
C31 C36 H36 119.5 . . ?
C46 C41 C42 117.51(14) . . ?
C46 C41 C5 118.87(13) . . ?
C42 C41 C5 123.61(13) . . ?
C41 C42 C43 121.01(17) . . ?
C41 C42 H42 119.5 . . ?
C43 C42 H42 119.5 . . ?
C44 C43 C42 120.27(18) . . ?
C44 C43 H43 119.9 . . ?
C42 C43 H43 119.9 . . ?
C43 C44 C45 119.47(17) . . ?
C43 C44 H44 120.3 . . ?
C45 C44 H44 120.3 . . ?
C44 C45 C46 120.35(19) . . ?
C44 C45 H45 119.8 . . ?
C46 C45 H45 119.8 . . ?
C45 C46 C41 121.39(17) . . ?
C45 C46 H46 119.3 . . ?
C41 C46 H46 119.3 . . ?
C56 C51 C52 117.68(15) . . ?
C56 C51 C6 124.14(14) . . ?
C52 C51 C6 118.17(15) . . ?
C53 C52 C51 120.97(19) . . ?
C53 C52 H52 119.5 . . ?
C51 C52 H52 119.5 . . ?
C54 C53 C52 120.5(2) . . ?
C54 C53 H53 119.8 . . ?
C52 C53 H53 119.8 . . ?
C53 C54 C55 119.92(18) . . ?
C53 C54 H54 120.0 . . ?
C55 C54 H54 120.0 . . ?
C54 C55 C56 119.7(2) . . ?
C54 C55 H55 120.2 . . ?
C56 C55 H55 120.2 . . ?
C51 C56 C55 121.26(19) . . ?
C51 C56 H56 119.4 . . ?
C55 C56 H56 119.4 . . ?
C62 C61 C66 117.72(15) . . ?
C62 C61 C6 119.69(13) . . ?
C66 C61 C6 122.55(14) . . ?
C63 C62 C61 120.51(17) . . ?
C63 C62 H62 119.7 . . ?
C61 C62 H62 119.7 . . ?
C64 C63 C62 120.91(19) . . ?
C64 C63 H63 119.5 . . ?
C62 C63 H63 119.5 . . ?
C63 C64 C65 119.48(18) . . ?
C63 C64 H64 120.3 . . ?
C65 C64 H64 120.3 . . ?
C64 C65 C66 120.28(19) . . ?
C64 C65 H65 119.9 . . ?
C66 C65 H65 119.9 . . ?
C65 C66 C61 121.09(17) . . ?
C65 C66 H66 119.5 . . ?
C61 C66 H66 119.5 . . ?
C73 N7 C72 117.36(15) . . ?
C75 C71 C72 116.52(19) . . ?
C75 C71 C76 123.9(2) . . ?
C72 C71 C76 119.6(2) . . ?
N7 C72 C71 124.18(18) . . ?
N7 C72 H72 117.9 . . ?
C71 C72 H72 117.9 . . ?
N7 C73 C74 123.04(19) . . ?
N7 C73 H73 118.5 . . ?
C74 C73 H73 118.5 . . ?
C75 C74 C73 118.47(19) . . ?
C75 C74 H74 120.8 . . ?
C73 C74 H74 120.8 . . ?
C74 C75 C71 120.38(18) . . ?
C74 C75 H75 119.8 . . ?
C71 C75 H75 119.8 . . ?
C71 C76 H76A 109.5 . . ?
C71 C76 H76B 109.5 . . ?
H76A C76 H76B 109.5 . . ?
C71 C76 H76C 109.5 . . ?
H76A C76 H76C 109.5 . . ?
H76B C76 H76C 109.5 . . ?
C83 N8 C82 109.0(10) . . ?
C85 C81 C86 126.3(15) . . ?
C85 C81 C82 118.8(12) . . ?
C86 C81 C82 114.9(15) . . ?
N8 C82 C81 116.6(11) . . ?
N8 C82 H82 121.7 . . ?
C81 C82 H82 121.7 . . ?
N8 C83 C84 143.3(16) . . ?
N8 C83 H83 108.3 . . ?
C84 C83 H83 108.3 . . ?
C83 C84 C85 101.0(11) . . ?
C83 C84 H84 129.5 . . ?
C85 C84 H84 129.5 . . ?
C81 C85 C84 129.8(13) . . ?
C81 C85 H85 115.1 . . ?
C84 C85 H85 115.1 . . ?
C81 C86 H86A 109.5 . . ?
C81 C86 H86B 109.5 . . ?
H86A C86 H86B 109.5 . . ?
C81 C86 H86C 109.5 . . ?
H86A C86 H86C 109.5 . . ?
H86B C86 H86C 109.5 . . ?

loop_
_geom_bond_atom_site_label_1
_geom_bond_atom_site_label_2
_geom_bond_distance
_geom_bond_site_symmetry_2
_geom_bond_publ_flag
O1 C5 1.4348(16) . ?
O1 H1A 0.8200 . ?
O2 C6 1.4247(17) . ?
O2 H2A 0.8200 . ?
C1 C11 1.513(2) . ?
C1 C21 1.514(2) . ?
C1 C2 1.5705(19) . ?
C1 H1 0.9800 . ?
C2 C3 1.5508(18) . ?
C2 C5 1.5736(19) . ?
C2 H2 0.9800 . ?
C3 C4 1.568(2) . ?
C3 C6 1.5817(18) . ?
C3 H3 0.9800 . ?
C4 C22 1.510(2) . ?
C4 C12 1.516(2) . ?
C4 H4 0.9800 . ?
C5 C31 1.5326(18) . ?
C5 C41 1.5411(19) . ?
C6 C61 1.532(2) . ?
C6 C51 1.542(2) . ?
C11 C16 1.387(2) . ?
C11 C12 1.391(2) . ?
C12 C13 1.382(2) . ?
C13 C14 1.387(3) . ?
C13 H13 0.9300 . ?
C14 C15 1.380(3) . ?
C14 H14 0.9300 . ?
C15 C16 1.384(3) . ?
C15 H15 0.9300 . ?
C16 H16 0.9300 . ?
C21 C26 1.383(2) . ?
C21 C22 1.395(2) . ?
C22 C23 1.383(2) . ?
C23 C24 1.387(3) . ?
C23 H23 0.9300 . ?
C24 C25 1.370(3) . ?
C24 H24 0.9300 . ?
C25 C26 1.388(2) . ?
C25 H25 0.9300 . ?
C26 H26 0.9300 . ?
C31 C32 1.3899(19) . ?
C31 C36 1.393(2) . ?
C32 C33 1.387(2) . ?
C32 H32 0.9300 . ?
C33 C34 1.374(2) . ?
C33 H33 0.9300 . ?
C34 C35 1.373(3) . ?
C34 H34 0.9300 . ?
C35 C36 1.383(2) . ?
C35 H35 0.9300 . ?
C36 H36 0.9300 . ?
C41 C46 1.383(2) . ?
C41 C42 1.384(2) . ?
C42 C43 1.392(2) . ?
C42 H42 0.9300 . ?
C43 C44 1.365(3) . ?
C43 H43 0.9300 . ?
C44 C45 1.371(3) . ?
C44 H44 0.9300 . ?
C45 C46 1.380(2) . ?
C45 H45 0.9300 . ?
C46 H46 0.9300 . ?
C51 C56 1.379(2) . ?
C51 C52 1.393(2) . ?
C52 C53 1.382(3) . ?
C52 H52 0.9300 . ?
C53 C54 1.362(3) . ?
C53 H53 0.9300 . ?
C54 C55 1.377(3) . ?
C54 H54 0.9300 . ?
C55 C56 1.392(3) . ?
C55 H55 0.9300 . ?
C56 H56 0.9300 . ?
C61 C62 1.387(2) . ?
C61 C66 1.389(2) . ?
C62 C63 1.386(3) . ?
C62 H62 0.9300 . ?
C63 C64 1.366(3) . ?
C63 H63 0.9300 . ?
C64 C65 1.367(3) . ?
C64 H64 0.9300 . ?
C65 C66 1.385(2) . ?
C65 H65 0.9300 . ?
C66 H66 0.9300 . ?
N7 C73 1.325(2) . ?
N7 C72 1.326(2) . ?
C71 C75 1.374(3) . ?
C71 C72 1.377(3) . ?
C71 C76 1.504(3) . ?
C72 H72 0.9300 . ?
C73 C74 1.365(3) . ?
C73 H73 0.9300 . ?
C74 C75 1.363(3) . ?
C74 H74 0.9300 . ?
C75 H75 0.9300 . ?
C76 H76A 0.9600 . ?
C76 H76B 0.9600 . ?
C76 H76C 0.9600 . ?
N8 C83 1.315(14) . ?
N8 C82 1.382(16) . ?
C81 C85 1.306(12) . ?
C81 C86 1.421(14) . ?
C81 C82 1.444(12) . ?
C82 H82 0.9300 . ?
C83 C84 1.326(15) . ?
C83 H83 0.9300 . ?
C84 C85 1.352(16) . ?
C84 H84 0.9300 . ?
C85 H85 0.9300 . ?
C86 H86A 0.9600 . ?
C86 H86B 0.9600 . ?
C86 H86C 0.9600 . ?

loop_
_geom_hbond_atom_site_label_D
_geom_hbond_atom_site_label_H
_geom_hbond_atom_site_label_A
_geom_hbond_distance_DH
_geom_hbond_distance_HA
_geom_hbond_distance_DA
_geom_hbond_angle_DHA
_geom_hbond_site_symmetry_A
_geom_hbond_publ_flag
O1 H1A N7 0.82 1.97 2.7069(17) 150 . yes
O2 H2A O1 0.82 1.83 2.5907(14) 153 . yes
C74 H74 O2 0.93 2.56 3.490(2) 176 4 yes

loop_
_geom_torsion_atom_site_label_1
_geom_torsion_atom_site_label_2
_geom_torsion_atom_site_label_3
_geom_torsion_atom_site_label_4
_geom_torsion
_geom_torsion_site_symmetry_1
_geom_torsion_site_symmetry_2
_geom_torsion_site_symmetry_3
_geom_torsion_site_symmetry_4
_geom_torsion_publ_flag
C11 C1 C2 C3 -44.73(15) . . . . ?
C21 C1 C2 C3 69.06(13) . . . . ?
C11 C1 C2 C5 84.67(14) . . . . ?
C21 C1 C2 C5 -161.54(11) . . . . ?
C1 C2 C3 C4 -15.90(14) . . . . ?
C5 C2 C3 C4 -144.80(11) . . . . ?
C1 C2 C3 C6 -145.65(11) . . . . ?
C5 C2 C3 C6 85.46(14) . . . . ?
C2 C3 C4 C22 -44.98(15) . . . . ?
C6 C3 C4 C22 85.02(14) . . . . ?
C2 C3 C4 C12 69.00(14) . . . . ?
C6 C3 C4 C12 -160.99(12) . . . . ?
C3 C2 C5 O1 -30.37(14) . . . . ?
C1 C2 C5 O1 -156.22(11) . . . . ?
C3 C2 C5 C31 89.49(13) . . . . ?
C1 C2 C5 C31 -36.36(15) . . . . ?
C3 C2 C5 C41 -145.75(11) . . . . ?
C1 C2 C5 C41 88.41(13) . . . . ?
C2 C3 C6 O2 -20.84(16) . . . . ?
C4 C3 C6 O2 -147.45(12) . . . . ?
C2 C3 C6 C61 95.49(14) . . . . ?
C4 C3 C6 C61 -31.13(16) . . . . ?
C2 C3 C6 C51 -140.20(12) . . . . ?
C4 C3 C6 C51 93.18(14) . . . . ?
C21 C1 C11 C16 121.44(16) . . . . ?
C2 C1 C11 C16 -125.92(15) . . . . ?
C21 C1 C11 C12 -55.39(15) . . . . ?
C2 C1 C11 C12 57.26(16) . . . . ?
C16 C11 C12 C13 1.7(2) . . . . ?
C1 C11 C12 C13 178.78(15) . . . . ?
C16 C11 C12 C4 -178.24(14) . . . . ?
C1 C11 C12 C4 -1.18(18) . . . . ?
C22 C4 C12 C13 -123.19(18) . . . . ?
C3 C4 C12 C13 119.22(17) . . . . ?
C22 C4 C12 C11 56.76(16) . . . . ?
C3 C4 C12 C11 -60.83(16) . . . . ?
C11 C12 C13 C14 -1.0(3) . . . . ?
C4 C12 C13 C14 178.91(17) . . . . ?
C12 C13 C14 C15 -0.5(3) . . . . ?
C13 C14 C15 C16 1.4(3) . . . . ?
C14 C15 C16 C11 -0.8(3) . . . . ?
C12 C11 C16 C15 -0.8(2) . . . . ?
C1 C11 C16 C15 -177.45(15) . . . . ?
C11 C1 C21 C26 -123.43(16) . . . . ?
C2 C1 C21 C26 118.97(16) . . . . ?
C11 C1 C21 C22 56.49(15) . . . . ?
C2 C1 C21 C22 -61.10(15) . . . . ?
C26 C21 C22 C23 2.5(2) . . . . ?
C1 C21 C22 C23 -177.41(13) . . . . ?
C26 C21 C22 C4 178.89(13) . . . . ?
C1 C21 C22 C4 -1.04(17) . . . . ?
C12 C4 C22 C23 120.39(16) . . . . ?
C3 C4 C22 C23 -126.62(16) . . . . ?
C12 C4 C22 C21 -55.63(16) . . . . ?
C3 C4 C22 C21 57.35(16) . . . . ?
C21 C22 C23 C24 -1.0(2) . . . . ?
C4 C22 C23 C24 -176.79(15) . . . . ?
C22 C23 C24 C25 -0.6(3) . . . . ?
C23 C24 C25 C26 0.7(3) . . . . ?
C22 C21 C26 C25 -2.4(2) . . . . ?
C1 C21 C26 C25 177.48(15) . . . . ?
C24 C25 C26 C21 0.8(3) . . . . ?
O1 C5 C31 C32 -137.13(13) . . . . ?
C41 C5 C31 C32 -21.05(18) . . . . ?
C2 C5 C31 C32 103.76(15) . . . . ?
O1 C5 C31 C36 41.87(17) . . . . ?
C41 C5 C31 C36 157.95(13) . . . . ?
C2 C5 C31 C36 -77.23(16) . . . . ?
C36 C31 C32 C33 -0.7(2) . . . . ?
C5 C31 C32 C33 178.36(14) . . . . ?
C31 C32 C33 C34 -0.5(3) . . . . ?
C32 C33 C34 C35 1.3(3) . . . . ?
C33 C34 C35 C36 -0.9(3) . . . . ?
C34 C35 C36 C31 -0.2(3) . . . . ?
C32 C31 C36 C35 1.0(2) . . . . ?
C5 C31 C36 C35 -178.04(14) . . . . ?
O1 C5 C41 C46 39.66(16) . . . . ?
C31 C5 C41 C46 -77.85(16) . . . . ?
C2 C5 C41 C46 155.63(12) . . . . ?
O1 C5 C41 C42 -141.27(14) . . . . ?
C31 C5 C41 C42 101.22(16) . . . . ?
C2 C5 C41 C42 -25.30(18) . . . . ?
C46 C41 C42 C43 -0.1(2) . . . . ?
C5 C41 C42 C43 -179.13(15) . . . . ?
C41 C42 C43 C44 -0.9(3) . . . . ?
C42 C43 C44 C45 1.2(3) . . . . ?
C43 C44 C45 C46 -0.6(3) . . . . ?
C44 C45 C46 C41 -0.3(3) . . . . ?
C42 C41 C46 C45 0.6(2) . . . . ?
C5 C41 C46 C45 179.73(15) . . . . ?
O2 C6 C51 C56 -145.82(15) . . . . ?
C61 C6 C51 C56 101.02(17) . . . . ?
C3 C6 C51 C56 -24.84(19) . . . . ?
O2 C6 C51 C52 33.34(17) . . . . ?
C61 C6 C51 C52 -79.81(16) . . . . ?
C3 C6 C51 C52 154.32(13) . . . . ?
C56 C51 C52 C53 1.6(2) . . . . ?
C6 C51 C52 C53 -177.59(15) . . . . ?
C51 C52 C53 C54 -0.8(3) . . . . ?
C52 C53 C54 C55 -0.7(3) . . . . ?
C53 C54 C55 C56 1.2(3) . . . . ?
C52 C51 C56 C55 -1.1(3) . . . . ?
C6 C51 C56 C55 178.05(16) . . . . ?
C54 C55 C56 C51 -0.3(3) . . . . ?
O2 C6 C61 C62 34.00(17) . . . . ?
C51 C6 C61 C62 149.92(14) . . . . ?
C3 C6 C61 C62 -86.40(16) . . . . ?
O2 C6 C61 C66 -143.43(14) . . . . ?
C51 C6 C61 C66 -27.51(19) . . . . ?
C3 C6 C61 C66 96.17(16) . . . . ?
C66 C61 C62 C63 -0.5(2) . . . . ?
C6 C61 C62 C63 -178.03(15) . . . . ?
C61 C62 C63 C64 0.2(3) . . . . ?
C62 C63 C64 C65 -0.1(3) . . . . ?
C63 C64 C65 C66 0.3(3) . . . . ?
C64 C65 C66 C61 -0.6(3) . . . . ?
C62 C61 C66 C65 0.7(2) . . . . ?
C6 C61 C66 C65 178.18(15) . . . . ?
C73 N7 C72 C71 -1.3(3) . . . . ?
C75 C71 C72 N7 -0.7(3) . . . . ?
C76 C71 C72 N7 -179.1(2) . . . . ?
C72 N7 C73 C74 2.3(3) . . . . ?
N7 C73 C74 C75 -1.3(3) . . . . ?
C73 C74 C75 C71 -0.9(3) . . . . ?
C72 C71 C75 C74 1.8(3) . . . . ?
C76 C71 C75 C74 -179.9(2) . . . . ?
C83 N8 C82 C81 2(2) . . . . ?
C85 C81 C82 N8 -10(3) . . . . ?
C86 C81 C82 N8 173(2) . . . . ?
C82 N8 C83 C84 12(4) . . . . ?
N8 C83 C84 C85 -12(4) . . . . ?
C86 C81 C85 C84 -173(2) . . . . ?
C82 C81 C85 C84 10(2) . . . . ?
C83 C84 C85 C81 -1.2(19) . . . . ?
